data_4085533
loop_
_publ_author_name
'Evans, Daniel A.'
'Lee, Lucia Myongwon'
'Vargas-Baca, Ignacio'
'Cowley, Alan H.'

_publ_section_title
;
 Aggregation-Induced Emission of Bis(imino)acenaphthene Zinc Complexes:
 Photophysical Tuning via Methylation of the Flanking Aryl Substituents
;
_journal_issue 11
_journal_name_full Organometallics
_journal_page_first 2422
_journal_paper_doi 10.1021/om501191c
_journal_volume 34
_journal_year 2015
_chemical_formula_moiety 'C28 H24 Cl2 N2 Zn'
_chemical_formula_sum 'C28 H24 Cl2 N2 Zn'
_chemical_formula_weight 524.76
_chemical_name_systematic
;
 ?
;
_space_group_crystal_system triclinic
_space_group_IT_number 2
_space_group_name_Hall '-P 1'
_space_group_name_H-M_alt 'P -1'
_symmetry_space_group_name_Hall '-P 1'
_symmetry_space_group_name_H-M 'P -1'
_atom_sites_solution_hydrogens mixed
_audit_creation_method SHELXL-2013
_cell_angle_alpha 70.205(3)
_cell_angle_beta 75.906(3)
_cell_angle_gamma 88.921(3)
_cell_formula_units_Z 4
_cell_length_a 11.4539(4)
_cell_length_b 13.9416(4)
_cell_length_c 17.0847(5)
_cell_measurement_temperature 100(2)
_cell_volume 2483.64(15)
_computing_cell_refinement 'CrysAlisPro V 1.171.37.31, Agilent Technologies'
_computing_data_collection 'CrysAlisPro V 1.171.37.31, Agilent Technologies'
_computing_data_reduction 'CrysAlisPro V 1.171.37.31, Agilent Technologies'
_computing_molecular_graphics 'XP SHELXTL/PC, Siemens Analytical'
_computing_publication_material 'XL SHELXTL/PC, Siemens Analytical'
_computing_structure_refinement 'Shelxl-2013, Sheldrick, G. M.'
_computing_structure_solution
;

SUPERFLIP.  Palatinus, L. and Chapuis, G., J. Appl. Cryst. 40, 786-790.
;
_diffrn_ambient_temperature 100(2)
_diffrn_measured_fraction_theta_full 0.999
_diffrn_measured_fraction_theta_max 0.973
_diffrn_measurement_device_type 'Agilent SuperNova with AtlasS2 detector'
_diffrn_measurement_method \w-scans
_diffrn_radiation_type CuK\a
_diffrn_radiation_wavelength 1.54184
_diffrn_reflns_av_R_equivalents 0.0240
_diffrn_reflns_av_unetI/netI 0.0325
_diffrn_reflns_Laue_measured_fraction_full 0.999
_diffrn_reflns_Laue_measured_fraction_max 0.973
_diffrn_reflns_limit_h_max 11
_diffrn_reflns_limit_h_min -14
_diffrn_reflns_limit_k_max 17
_diffrn_reflns_limit_k_min -14
_diffrn_reflns_limit_l_max 20
_diffrn_reflns_limit_l_min -21
_diffrn_reflns_number 19816
_diffrn_reflns_point_group_measured_fraction_full 0.999
_diffrn_reflns_point_group_measured_fraction_max 0.973
_diffrn_reflns_theta_full 67.684
_diffrn_reflns_theta_max 74.153
_diffrn_reflns_theta_min 3.377
_diffrn_source 'sealed X-ray source'
_exptl_absorpt_coefficient_mu 3.487
_exptl_absorpt_correction_T_max 1.00000
_exptl_absorpt_correction_T_min 0.89050
_exptl_absorpt_correction_type multi-scan
_exptl_absorpt_process_details
;
CrysAlisPro, Agilent Technologies,
Version 1.171.37.31 (release 14-01-2014 CrysAlis171 .NET)
(compiled Jan 14 2014,18:38:05)
Empirical absorption correction using spherical harmonics,
 implemented in SCALE3 ABSPACK scaling algorithm.
;
_exptl_crystal_colour yellow
_exptl_crystal_density_diffrn 1.403
_exptl_crystal_description chunk
_exptl_crystal_F_000 1080
_exptl_crystal_size_max 0.270
_exptl_crystal_size_mid 0.100
_exptl_crystal_size_min 0.063
_refine_diff_density_max 0.539
_refine_diff_density_min -0.366
_refine_diff_density_rms 0.057
_refine_ls_extinction_method none
_refine_ls_goodness_of_fit_ref 1.028
_refine_ls_hydrogen_treatment constr
_refine_ls_matrix_type full
_refine_ls_number_parameters 602
_refine_ls_number_reflns 9840
_refine_ls_number_restraints 0
_refine_ls_restrained_S_all 1.028
_refine_ls_R_factor_all 0.0396
_refine_ls_R_factor_gt 0.0322
_refine_ls_shift/su_max 0.001
_refine_ls_shift/su_mean 0.000
_refine_ls_structure_factor_coef Fsqd
_refine_ls_weighting_details 'w=1/[\s^2^(Fo^2^)+(0.0457P)^2^+0.9132P] where P=(Fo^2^+2Fc^2^)/3'
_refine_ls_weighting_scheme calc
_refine_ls_wR_factor_gt 0.0843
_refine_ls_wR_factor_ref 0.0892
_reflns_Friedel_coverage 0.000
_reflns_number_gt 8443
_reflns_number_total 9840
_reflns_threshold_expression 'I > 2\s(I)'
_cod_data_source_file om501191c_si_002.cif
_cod_data_source_block shelx
_cod_depositor_comments 'Adding full bibliography for 4085532--4085543.cif.'
_cod_original_cell_volume 2483.64(14)
_cod_database_code 4085533
_shelx_space_group_comment
;
The symmetry employed for this shelxl refinement is uniquely defined
by the following loop, which should always be used as a source of
symmetry information in preference to the above space-group names.
They are only intended as comments.
;
_shelx_estimated_absorpt_t_min 0.453
_shelx_estimated_absorpt_t_max 0.810
_shelxl_version_number 2013-4

loop_
_space_group_symop_operation_xyz
'x, y, z'
'-x, -y, -z'

loop_
_atom_site_label
_atom_site_type_symbol
_atom_site_fract_x
_atom_site_fract_y
_atom_site_fract_z
_atom_site_U_iso_or_equiv
_atom_site_adp_type
_atom_site_occupancy
_atom_site_site_symmetry_order
_atom_site_calc_flag
_atom_site_refinement_flags_posn
_atom_site_refinement_flags_adp
C1 C 0.01403(16) 0.17866(13) 0.03728(11) 0.0204(3) Uani 1 1 d . .
C2 C 0.02124(17) 0.17368(14) -0.04858(12) 0.0226(4) Uani 1 1 d . .
C3 C 0.10368(19) 0.21034(15) -0.12784(12) 0.0277(4) Uani 1 1 d . .
H3 H 0.1767 0.2473 -0.1351 0.033 Uiso 1 1 calc R U
C4 C 0.0761(2) 0.19115(15) -0.19807(13) 0.0315(4) Uani 1 1 d . .
H4 H 0.1314 0.2171 -0.2530 0.038 Uiso 1 1 calc R U
C5 C -0.0273(2) 0.13658(15) -0.18967(13) 0.0303(4) Uani 1 1 d . .
H5 H -0.0423 0.1260 -0.2385 0.036 Uiso 1 1 calc R U
C6 C -0.11234(18) 0.09563(14) -0.10840(12) 0.0252(4) Uani 1 1 d . .
C7 C -0.08509(17) 0.11680(13) -0.03973(12) 0.0220(4) Uani 1 1 d . .
C8 C -0.22175(19) 0.03650(16) -0.08943(13) 0.0300(4) Uani 1 1 d . .
H8 H -0.2452 0.0218 -0.1340 0.036 Uiso 1 1 calc R U
C9 C -0.29399(19) 0.00036(16) -0.00709(14) 0.0308(4) Uani 1 1 d . .
H9 H -0.3658 -0.0404 0.0040 0.037 Uiso 1 1 calc R U
C10 C -0.26566(17) 0.02142(15) 0.06171(13) 0.0254(4) Uani 1 1 d . .
H10 H -0.3168 -0.0050 0.1182 0.030 Uiso 1 1 calc R U
C11 C -0.16175(16) 0.08137(14) 0.04456(11) 0.0210(3) Uani 1 1 d . .
C12 C -0.10364(16) 0.12140(13) 0.09603(11) 0.0197(3) Uani 1 1 d . .
C13 C 0.19619(16) 0.26951(14) 0.02005(11) 0.0215(3) Uani 1 1 d . .
C14 C 0.29935(17) 0.22805(14) 0.04309(11) 0.0225(4) Uani 1 1 d . .
H14 H 0.2927 0.1685 0.0924 0.027 Uiso 1 1 calc R U
C15 C 0.41232(18) 0.27403(15) -0.00637(12) 0.0266(4) Uani 1 1 d . .
C16 C 0.41872(18) 0.36450(16) -0.07561(13) 0.0300(4) Uani 1 1 d . .
H16 H 0.4957 0.3966 -0.1093 0.036 Uiso 1 1 calc R U
C17 C 0.31616(19) 0.40904(15) -0.09686(12) 0.0283(4) Uani 1 1 d . .
C18 C 0.20323(18) 0.36033(15) -0.04843(12) 0.0257(4) Uani 1 1 d . .
H18 H 0.1318 0.3890 -0.0622 0.031 Uiso 1 1 calc R U
C19 C 0.52539(19) 0.22604(19) 0.01324(15) 0.0373(5) Uani 1 1 d . .
H19A H 0.5040 0.1661 0.0660 0.056 Uiso 1 1 calc R U
H19B H 0.5768 0.2757 0.0211 0.056 Uiso 1 1 calc R U
H19C H 0.5691 0.2050 -0.0346 0.056 Uiso 1 1 calc R U
C20 C 0.3260(2) 0.50721(17) -0.17231(14) 0.0405(5) Uani 1 1 d . .
H20A H 0.3760 0.5592 -0.1663 0.061 Uiso 1 1 calc R U
H20B H 0.2453 0.5312 -0.1737 0.061 Uiso 1 1 calc R U
H20C H 0.3630 0.4948 -0.2258 0.061 Uiso 1 1 calc R U
C21 C -0.23860(16) 0.06131(13) 0.23303(11) 0.0194(3) Uani 1 1 d . .
C22 C -0.22781(16) -0.02974(14) 0.29650(11) 0.0210(3) Uani 1 1 d . .
H22 H -0.1503 -0.0514 0.3023 0.025 Uiso 1 1 calc R U
C23 C -0.33116(17) -0.08920(14) 0.35158(12) 0.0230(4) Uani 1 1 d . .
C24 C -0.44340(17) -0.05329(14) 0.34395(12) 0.0233(4) Uani 1 1 d . .
H24 H -0.5142 -0.0931 0.3819 0.028 Uiso 1 1 calc R U
C25 C -0.45484(16) 0.03964(14) 0.28212(12) 0.0219(4) Uani 1 1 d . .
C26 C -0.35054(17) 0.09731(14) 0.22624(11) 0.0216(3) Uani 1 1 d . .
H26 H -0.3563 0.1609 0.1838 0.026 Uiso 1 1 calc R U
C27 C -0.3214(2) -0.19184(16) 0.41645(14) 0.0348(5) Uani 1 1 d . .
H27A H -0.3514 -0.2459 0.4003 0.052 Uiso 1 1 calc R U
H27B H -0.3695 -0.1955 0.4734 0.052 Uiso 1 1 calc R U
H27C H -0.2367 -0.2008 0.4178 0.052 Uiso 1 1 calc R U
C28 C -0.57789(18) 0.07355(16) 0.27428(14) 0.0330(4) Uani 1 1 d . .
H28A H -0.5699 0.1367 0.2247 0.050 Uiso 1 1 calc R U
H28B H -0.6208 0.0860 0.3267 0.050 Uiso 1 1 calc R U
H28C H -0.6233 0.0202 0.2664 0.050 Uiso 1 1 calc R U
C29 C 0.14912(16) 0.63393(13) 0.33287(11) 0.0202(3) Uani 1 1 d . .
C30 C 0.02497(16) 0.59145(13) 0.35317(11) 0.0207(3) Uani 1 1 d . .
C31 C -0.03440(17) 0.53464(14) 0.32078(12) 0.0245(4) Uani 1 1 d . .
H31 H 0.0066 0.5162 0.2730 0.029 Uiso 1 1 calc R U
C32 C -0.15810(18) 0.50437(15) 0.36047(13) 0.0282(4) Uani 1 1 d . .
H32 H -0.2000 0.4660 0.3380 0.034 Uiso 1 1 calc R U
C33 C -0.21987(17) 0.52849(14) 0.43040(13) 0.0265(4) Uani 1 1 d . .
H33 H -0.3032 0.5077 0.4546 0.032 Uiso 1 1 calc R U
C34 C -0.16003(16) 0.58423(13) 0.46665(11) 0.0216(4) Uani 1 1 d . .
C35 C -0.03841(16) 0.61583(13) 0.42576(11) 0.0197(3) Uani 1 1 d . .
C36 C -0.21004(17) 0.61066(14) 0.54049(12) 0.0253(4) Uani 1 1 d . .
H36 H -0.2923 0.5913 0.5703 0.030 Uiso 1 1 calc R U
C37 C -0.14048(18) 0.66413(15) 0.56931(12) 0.0268(4) Uani 1 1 d . .
H37 H -0.1761 0.6802 0.6193 0.032 Uiso 1 1 calc R U
C38 C -0.01814(17) 0.69604(14) 0.52734(12) 0.0249(4) Uani 1 1 d . .
H38 H 0.0279 0.7329 0.5485 0.030 Uiso 1 1 calc R U
C39 C 0.03279(16) 0.67225(13) 0.45477(11) 0.0205(3) Uani 1 1 d . .
C40 C 0.15423(16) 0.68613(13) 0.39742(11) 0.0197(3) Uani 1 1 d . .
C41 C 0.25319(16) 0.58023(14) 0.21890(11) 0.0213(4) Uani 1 1 d . .
C42 C 0.20404(18) 0.61968(15) 0.14880(13) 0.0264(4) Uani 1 1 d . .
H42 H 0.1639 0.6813 0.1406 0.032 Uiso 1 1 calc R U
C43 C 0.21394(18) 0.56830(15) 0.09049(12) 0.0265(4) Uani 1 1 d . .
C44 C 0.27129(18) 0.47772(15) 0.10488(12) 0.0258(4) Uani 1 1 d . .
H44 H 0.2773 0.4420 0.0657 0.031 Uiso 1 1 calc R U
C45 C 0.32030(18) 0.43801(14) 0.17535(12) 0.0257(4) Uani 1 1 d . .
C46 C 0.31352(17) 0.49170(14) 0.23136(11) 0.0230(4) Uani 1 1 d . .
H46 H 0.3502 0.4676 0.2781 0.028 Uiso 1 1 calc R U
C47 C 0.1632(3) 0.6097(2) 0.01281(16) 0.0442(6) Uani 1 1 d . .
H47A H 0.1364 0.5528 -0.0015 0.066 Uiso 1 1 d R U
H47B H 0.2258 0.6534 -0.0360 0.066 Uiso 1 1 d R U
H47C H 0.0946 0.6498 0.0255 0.066 Uiso 1 1 d R U
C48 C 0.3764(3) 0.33676(18) 0.19254(17) 0.0452(6) Uani 1 1 d . .
H48A H 0.3139 0.2821 0.2069 0.068 Uiso 1 1 calc R U
H48B H 0.4136 0.3245 0.2407 0.068 Uiso 1 1 calc R U
H48C H 0.4381 0.3378 0.1412 0.068 Uiso 1 1 calc R U
C49 C 0.26908(16) 0.77474(14) 0.45259(11) 0.0215(4) Uani 1 1 d . .
C50 C 0.21450(17) 0.86555(14) 0.44855(11) 0.0228(4) Uani 1 1 d . .
H50 H 0.1668 0.8929 0.4088 0.027 Uiso 1 1 calc R U
C51 C 0.23040(18) 0.91620(15) 0.50328(12) 0.0254(4) Uani 1 1 d . .
C52 C 0.29987(19) 0.87312(15) 0.56142(12) 0.0264(4) Uani 1 1 d . .
H52 H 0.3103 0.9070 0.5992 0.032 Uiso 1 1 calc R U
C53 C 0.35440(18) 0.78209(15) 0.56583(12) 0.0258(4) Uani 1 1 d . .
C54 C 0.34072(17) 0.73387(14) 0.50890(11) 0.0226(4) Uani 1 1 d . .
H54 H 0.3803 0.6734 0.5087 0.027 Uiso 1 1 calc R U
C55 C 0.1728(2) 1.01517(17) 0.49969(14) 0.0349(5) Uani 1 1 d . .
H55A H 0.1377 1.0386 0.4501 0.052 Uiso 1 1 calc R U
H55B H 0.2341 1.0669 0.4941 0.052 Uiso 1 1 calc R U
H55C H 0.1093 1.0045 0.5526 0.052 Uiso 1 1 calc R U
C56 C 0.4267(2) 0.73674(17) 0.63090(14) 0.0373(5) Uani 1 1 d . .
H56A H 0.4894 0.7876 0.6246 0.056 Uiso 1 1 calc R U
H56B H 0.4645 0.6766 0.6214 0.056 Uiso 1 1 calc R U
H56C H 0.3732 0.7165 0.6890 0.056 Uiso 1 1 calc R U
Cl1 Cl 0.10356(5) 0.06860(5) 0.27780(3) 0.03873(12) Uani 1 1 d . .
Cl2 Cl -0.04443(7) 0.32839(5) 0.22842(5) 0.05887(19) Uani 1 1 d . .
Cl3 Cl 0.50168(5) 0.57662(5) 0.36219(4) 0.04072(13) Uani 1 1 d . .
Cl4 Cl 0.47086(6) 0.83993(5) 0.19085(3) 0.04537(14) Uani 1 1 d . .
N1 N 0.08264(13) 0.21619(11) 0.07033(9) 0.0210(3) Uani 1 1 d . .
N2 N -0.12968(13) 0.11676(11) 0.17457(9) 0.0203(3) Uani 1 1 d . .
N3 N 0.24792(14) 0.63188(12) 0.27910(10) 0.0219(3) Uani 1 1 d . .
N4 N 0.25676(14) 0.72395(12) 0.39440(9) 0.0216(3) Uani 1 1 d . .
Zn1 Zn 0.00614(2) 0.18854(2) 0.20254(2) 0.02380(7) Uani 1 1 d . .
Zn2 Zn 0.39648(2) 0.69967(2) 0.29850(2) 0.02518(7) Uani 1 1 d . .

loop_
_atom_site_aniso_label
_atom_site_aniso_U_11
_atom_site_aniso_U_22
_atom_site_aniso_U_33
_atom_site_aniso_U_23
_atom_site_aniso_U_13
_atom_site_aniso_U_12
C1 0.0195(8) 0.0204(8) 0.0205(8) -0.0068(7) -0.0041(7) 0.0018(7)
C2 0.0250(9) 0.0219(8) 0.0223(9) -0.0100(7) -0.0051(7) 0.0028(7)
C3 0.0297(10) 0.0280(9) 0.0241(9) -0.0125(8) 0.0008(8) -0.0023(8)
C4 0.0424(12) 0.0287(10) 0.0215(9) -0.0121(8) 0.0003(8) 0.0007(9)
C5 0.0418(12) 0.0306(10) 0.0238(9) -0.0161(8) -0.0083(8) 0.0046(9)
C6 0.0312(10) 0.0241(9) 0.0240(9) -0.0128(7) -0.0077(8) 0.0049(8)
C7 0.0236(9) 0.0207(8) 0.0236(9) -0.0099(7) -0.0064(7) 0.0043(7)
C8 0.0339(11) 0.0336(10) 0.0321(10) -0.0205(9) -0.0128(8) 0.0034(8)
C9 0.0271(10) 0.0343(10) 0.0384(11) -0.0215(9) -0.0084(8) -0.0013(8)
C10 0.0228(9) 0.0279(9) 0.0281(10) -0.0144(8) -0.0043(7) 0.0011(7)
C11 0.0212(8) 0.0225(8) 0.0222(9) -0.0109(7) -0.0063(7) 0.0033(7)
C12 0.0171(8) 0.0199(8) 0.0219(8) -0.0072(7) -0.0045(7) 0.0016(6)
C13 0.0215(9) 0.0253(8) 0.0192(8) -0.0119(7) -0.0013(7) -0.0039(7)
C14 0.0224(9) 0.0268(9) 0.0198(8) -0.0113(7) -0.0031(7) -0.0016(7)
C15 0.0233(9) 0.0351(10) 0.0254(9) -0.0178(8) -0.0024(7) -0.0020(8)
C16 0.0265(10) 0.0352(10) 0.0258(10) -0.0145(8) 0.0048(8) -0.0080(8)
C17 0.0352(11) 0.0288(9) 0.0187(9) -0.0110(8) 0.0016(8) -0.0054(8)
C18 0.0289(10) 0.0280(9) 0.0219(9) -0.0116(8) -0.0051(7) -0.0002(8)
C19 0.0235(10) 0.0519(13) 0.0363(11) -0.0181(10) -0.0028(8) 0.0007(9)
C20 0.0479(14) 0.0352(11) 0.0278(11) -0.0053(9) 0.0022(9) -0.0034(10)
C21 0.0201(8) 0.0229(8) 0.0165(8) -0.0099(7) -0.0025(6) -0.0017(7)
C22 0.0213(9) 0.0245(8) 0.0201(8) -0.0110(7) -0.0058(7) 0.0034(7)
C23 0.0272(9) 0.0211(8) 0.0225(9) -0.0095(7) -0.0067(7) 0.0006(7)
C24 0.0219(9) 0.0244(9) 0.0210(8) -0.0072(7) -0.0015(7) -0.0033(7)
C25 0.0210(9) 0.0223(8) 0.0233(9) -0.0097(7) -0.0042(7) 0.0004(7)
C26 0.0224(9) 0.0217(8) 0.0196(8) -0.0056(7) -0.0055(7) 0.0005(7)
C27 0.0337(11) 0.0274(10) 0.0363(11) -0.0012(9) -0.0099(9) 0.0009(8)
C28 0.0212(9) 0.0322(10) 0.0386(11) -0.0048(9) -0.0053(8) 0.0021(8)
C29 0.0216(9) 0.0213(8) 0.0207(8) -0.0101(7) -0.0069(7) 0.0019(7)
C30 0.0226(9) 0.0203(8) 0.0193(8) -0.0062(7) -0.0063(7) 0.0016(7)
C31 0.0243(9) 0.0262(9) 0.0251(9) -0.0105(7) -0.0073(7) -0.0014(7)
C32 0.0265(10) 0.0297(9) 0.0302(10) -0.0088(8) -0.0122(8) -0.0038(8)
C33 0.0199(9) 0.0262(9) 0.0302(10) -0.0040(8) -0.0086(7) -0.0014(7)
C34 0.0196(8) 0.0207(8) 0.0215(8) -0.0023(7) -0.0067(7) 0.0021(7)
C35 0.0207(8) 0.0190(8) 0.0188(8) -0.0050(7) -0.0062(7) 0.0023(7)
C36 0.0204(9) 0.0258(9) 0.0233(9) -0.0025(7) -0.0023(7) 0.0020(7)
C37 0.0284(10) 0.0282(9) 0.0195(9) -0.0070(7) -0.0002(7) 0.0019(8)
C38 0.0253(9) 0.0276(9) 0.0214(9) -0.0102(7) -0.0027(7) -0.0007(7)
C39 0.0208(9) 0.0213(8) 0.0193(8) -0.0072(7) -0.0045(7) 0.0007(7)
C40 0.0217(9) 0.0210(8) 0.0174(8) -0.0079(7) -0.0047(7) 0.0006(7)
C41 0.0185(8) 0.0267(9) 0.0201(8) -0.0127(7) -0.0003(7) -0.0044(7)
C42 0.0264(9) 0.0281(9) 0.0300(10) -0.0150(8) -0.0101(8) 0.0066(8)
C43 0.0277(10) 0.0319(10) 0.0256(9) -0.0147(8) -0.0102(8) 0.0038(8)
C44 0.0296(10) 0.0298(9) 0.0247(9) -0.0171(8) -0.0079(8) 0.0021(8)
C45 0.0304(10) 0.0234(9) 0.0260(9) -0.0114(8) -0.0079(8) 0.0022(7)
C46 0.0250(9) 0.0258(9) 0.0187(8) -0.0078(7) -0.0062(7) -0.0019(7)
C47 0.0601(16) 0.0516(14) 0.0412(13) -0.0294(11) -0.0317(12) 0.0262(12)
C48 0.0685(17) 0.0361(12) 0.0494(14) -0.0243(11) -0.0359(13) 0.0221(12)
C49 0.0211(8) 0.0272(9) 0.0165(8) -0.0111(7) 0.0009(6) -0.0070(7)
C50 0.0220(9) 0.0289(9) 0.0185(8) -0.0100(7) -0.0040(7) -0.0017(7)
C51 0.0293(10) 0.0276(9) 0.0195(8) -0.0110(7) -0.0019(7) -0.0030(8)
C52 0.0348(10) 0.0295(9) 0.0181(8) -0.0121(7) -0.0067(7) -0.0028(8)
C53 0.0317(10) 0.0273(9) 0.0179(8) -0.0066(7) -0.0065(7) -0.0034(8)
C54 0.0265(9) 0.0211(8) 0.0185(8) -0.0060(7) -0.0036(7) -0.0031(7)
C55 0.0445(12) 0.0373(11) 0.0326(11) -0.0215(9) -0.0140(9) 0.0095(9)
C56 0.0544(14) 0.0359(11) 0.0286(10) -0.0119(9) -0.0220(10) 0.0053(10)
Cl1 0.0316(3) 0.0556(3) 0.0281(2) -0.0089(2) -0.0138(2) 0.0062(2)
Cl2 0.0568(4) 0.0498(3) 0.0782(5) -0.0449(4) 0.0013(3) -0.0022(3)
Cl3 0.0307(3) 0.0569(3) 0.0435(3) -0.0250(3) -0.0153(2) 0.0123(2)
Cl4 0.0509(3) 0.0485(3) 0.0314(3) -0.0144(2) 0.0019(2) -0.0212(3)
N1 0.0184(7) 0.0237(7) 0.0197(7) -0.0070(6) -0.0033(6) -0.0014(6)
N2 0.0182(7) 0.0238(7) 0.0193(7) -0.0076(6) -0.0047(6) -0.0003(6)
N3 0.0209(7) 0.0267(8) 0.0220(7) -0.0137(6) -0.0049(6) -0.0003(6)
N4 0.0216(7) 0.0268(7) 0.0194(7) -0.0128(6) -0.0033(6) -0.0013(6)
Zn1 0.02025(13) 0.03241(14) 0.02051(13) -0.01181(10) -0.00412(9) -0.00265(10)
Zn2 0.01901(13) 0.03640(15) 0.02439(13) -0.01770(11) -0.00243(10) -0.00295(10)

loop_
_atom_type_symbol
_atom_type_description
_atom_type_scat_dispersion_real
_atom_type_scat_dispersion_imag
_atom_type_scat_source
C C 0.0181 0.0091 'International Tables Vol C Tables 4.2.6.8 and 6.1.1.4'
H H 0.0000 0.0000 'International Tables Vol C Tables 4.2.6.8 and 6.1.1.4'
Cl Cl 0.3639 0.7018 'International Tables Vol C Tables 4.2.6.8 and 6.1.1.4'
N N 0.0311 0.0180 'International Tables Vol C Tables 4.2.6.8 and 6.1.1.4'
Zn Zn -1.5491 0.6778 'International Tables Vol C Tables 4.2.6.8 and 6.1.1.4'

loop_
_geom_angle_atom_site_label_1
_geom_angle_atom_site_label_2
_geom_angle_atom_site_label_3
_geom_angle
N1 C1 C2 135.30(17)
N1 C1 C12 117.69(15)
C2 C1 C12 106.98(15)
C3 C2 C7 119.38(17)
C3 C2 C1 135.00(18)
C7 C2 C1 105.62(15)
C2 C3 C4 118.09(19)
C2 C3 H3 121.0
C4 C3 H3 121.0
C5 C4 C3 122.55(19)
C5 C4 H4 118.7
C3 C4 H4 118.7
C4 C5 C6 120.62(18)
C4 C5 H5 119.7
C6 C5 H5 119.7
C7 C6 C8 116.62(18)
C7 C6 C5 116.29(18)
C8 C6 C5 127.09(18)
C6 C7 C2 123.04(17)
C6 C7 C11 122.42(17)
C2 C7 C11 114.53(16)
C9 C8 C6 120.53(18)
C9 C8 H8 119.7
C6 C8 H8 119.7
C8 C9 C10 122.52(19)
C8 C9 H9 118.7
C10 C9 H9 118.7
C11 C10 C9 118.17(18)
C11 C10 H10 120.9
C9 C10 H10 120.9
C10 C11 C7 119.70(17)
C10 C11 C12 134.66(17)
C7 C11 C12 105.64(16)
N2 C12 C11 134.93(17)
N2 C12 C1 117.88(15)
C11 C12 C1 107.18(15)
C14 C13 C18 121.20(17)
C14 C13 N1 117.47(16)
C18 C13 N1 121.32(17)
C15 C14 C13 119.72(18)
C15 C14 H14 120.1
C13 C14 H14 120.1
C14 C15 C16 118.64(18)
C14 C15 C19 120.66(19)
C16 C15 C19 120.69(18)
C17 C16 C15 122.06(18)
C17 C16 H16 119.0
C15 C16 H16 119.0
C16 C17 C18 118.77(18)
C16 C17 C20 120.85(19)
C18 C17 C20 120.4(2)
C13 C18 C17 119.47(18)
C13 C18 H18 120.3
C17 C18 H18 120.3
C15 C19 H19A 109.5
C15 C19 H19B 109.5
H19A C19 H19B 109.5
C15 C19 H19C 109.5
H19A C19 H19C 109.5
H19B C19 H19C 109.5
C17 C20 H20A 109.5
C17 C20 H20B 109.5
H20A C20 H20B 109.5
C17 C20 H20C 109.5
H20A C20 H20C 109.5
H20B C20 H20C 109.5
C26 C21 C22 121.22(16)
C26 C21 N2 121.10(16)
C22 C21 N2 117.68(16)
C21 C22 C23 119.73(17)
C21 C22 H22 120.1
C23 C22 H22 120.1
C24 C23 C22 118.78(17)
C24 C23 C27 120.69(18)
C22 C23 C27 120.51(18)
C23 C24 C25 121.75(17)
C23 C24 H24 119.1
C25 C24 H24 119.1
C24 C25 C26 118.80(17)
C24 C25 C28 119.86(17)
C26 C25 C28 121.29(17)
C21 C26 C25 119.63(17)
C21 C26 H26 120.2
C25 C26 H26 120.2
C23 C27 H27A 109.5
C23 C27 H27B 109.5
H27A C27 H27B 109.5
C23 C27 H27C 109.5
H27A C27 H27C 109.5
H27B C27 H27C 109.5
C25 C28 H28A 109.5
C25 C28 H28B 109.5
H28A C28 H28B 109.5
C25 C28 H28C 109.5
H28A C28 H28C 109.5
H28B C28 H28C 109.5
N3 C29 C30 135.15(16)
N3 C29 C40 117.43(16)
C30 C29 C40 107.31(14)
C31 C30 C35 119.36(17)
C31 C30 C29 134.96(17)
C35 C30 C29 105.62(15)
C30 C31 C32 118.31(17)
C30 C31 H31 120.8
C32 C31 H31 120.8
C33 C32 C31 122.42(18)
C33 C32 H32 118.8
C31 C32 H32 118.8
C32 C33 C34 120.43(18)
C32 C33 H33 119.8
C34 C33 H33 119.8
C35 C34 C33 116.70(17)
C35 C34 C36 116.47(17)
C33 C34 C36 126.82(18)
C34 C35 C39 122.93(16)
C34 C35 C30 122.73(16)
C39 C35 C30 114.32(16)
C37 C36 C34 120.58(17)
C37 C36 H36 119.7
C34 C36 H36 119.7
C36 C37 C38 122.47(17)
C36 C37 H37 118.8
C38 C37 H37 118.8
C39 C38 C37 118.28(18)
C39 C38 H38 120.9
C37 C38 H38 120.9
C38 C39 C35 119.26(17)
C38 C39 C40 134.73(17)
C35 C39 C40 105.88(15)
N4 C40 C39 135.10(16)
N4 C40 C29 117.85(15)
C39 C40 C29 106.86(15)
C46 C41 C42 121.22(16)
C46 C41 N3 117.35(16)
C42 C41 N3 121.37(17)
C41 C42 C43 119.50(18)
C41 C42 H42 120.2
C43 C42 H42 120.2
C44 C43 C42 118.97(18)
C44 C43 C47 120.03(17)
C42 C43 C47 121.00(18)
C43 C44 C45 121.50(17)
C43 C44 H44 119.2
C45 C44 H44 119.2
C46 C45 C44 118.99(17)
C46 C45 C48 120.23(18)
C44 C45 C48 120.75(17)
C41 C46 C45 119.72(17)
C41 C46 H46 120.1
C45 C46 H46 120.1
C43 C47 H47A 109.5
C43 C47 H47B 109.5
H47A C47 H47B 109.5
C43 C47 H47C 109.5
H47A C47 H47C 109.5
H47B C47 H47C 109.5
C45 C48 H48A 109.5
C45 C48 H48B 109.5
H48A C48 H48B 109.5
C45 C48 H48C 109.5
H48A C48 H48C 109.5
H48B C48 H48C 109.5
C54 C49 C50 121.61(16)
C54 C49 N4 118.51(16)
C50 C49 N4 119.81(16)
C49 C50 C51 119.41(17)
C49 C50 H50 120.3
C51 C50 H50 120.3
C50 C51 C52 118.63(18)
C50 C51 C55 120.40(18)
C52 C51 C55 120.97(17)
C53 C52 C51 122.14(17)
C53 C52 H52 118.9
C51 C52 H52 118.9
C52 C53 C54 118.59(18)
C52 C53 C56 120.57(18)
C54 C53 C56 120.85(18)
C49 C54 C53 119.54(17)
C49 C54 H54 120.2
C53 C54 H54 120.2
C51 C55 H55A 109.5
C51 C55 H55B 109.5
H55A C55 H55B 109.5
C51 C55 H55C 109.5
H55A C55 H55C 109.5
H55B C55 H55C 109.5
C53 C56 H56A 109.5
C53 C56 H56B 109.5
H56A C56 H56B 109.5
C53 C56 H56C 109.5
H56A C56 H56C 109.5
H56B C56 H56C 109.5
C1 N1 C13 121.40(15)
C1 N1 Zn1 111.85(12)
C13 N1 Zn1 126.75(11)
C12 N2 C21 119.86(15)
C12 N2 Zn1 112.39(12)
C21 N2 Zn1 127.64(11)
C29 N3 C41 121.45(15)
C29 N3 Zn2 112.38(12)
C41 N3 Zn2 125.95(12)
C40 N4 C49 121.28(15)
C40 N4 Zn2 112.22(12)
C49 N4 Zn2 126.50(12)
N2 Zn1 N1 80.14(6)
N2 Zn1 Cl2 114.20(5)
N1 Zn1 Cl2 112.27(5)
N2 Zn1 Cl1 108.03(4)
N1 Zn1 Cl1 108.52(4)
Cl2 Zn1 Cl1 124.77(3)
N4 Zn2 N3 80.07(6)
N4 Zn2 Cl4 113.47(5)
N3 Zn2 Cl4 111.65(5)
N4 Zn2 Cl3 108.00(5)
N3 Zn2 Cl3 108.27(5)
Cl4 Zn2 Cl3 125.93(3)

loop_
_geom_bond_atom_site_label_1
_geom_bond_atom_site_label_2
_geom_bond_distance
C1 N1 1.281(2)
C1 C2 1.474(2)
C1 C12 1.517(2)
C2 C3 1.383(3)
C2 C7 1.414(3)
C3 C4 1.420(3)
C3 H3 0.9500
C4 C5 1.370(3)
C4 H4 0.9500
C5 C6 1.424(3)
C5 H5 0.9500
C6 C7 1.406(3)
C6 C8 1.420(3)
C7 C11 1.417(3)
C8 C9 1.373(3)
C8 H8 0.9500
C9 C10 1.413(3)
C9 H9 0.9500
C10 C11 1.379(3)
C10 H10 0.9500
C11 C12 1.469(2)
C12 N2 1.281(2)
C13 C14 1.390(3)
C13 C18 1.390(3)
C13 N1 1.429(2)
C14 C15 1.390(3)
C14 H14 0.9500
C15 C16 1.395(3)
C15 C19 1.505(3)
C16 C17 1.387(3)
C16 H16 0.9500
C17 C18 1.396(3)
C17 C20 1.512(3)
C18 H18 0.9500
C19 H19A 0.9800
C19 H19B 0.9800
C19 H19C 0.9800
C20 H20A 0.9800
C20 H20B 0.9800
C20 H20C 0.9800
C21 C26 1.385(3)
C21 C22 1.389(3)
C21 N2 1.435(2)
C22 C23 1.393(3)
C22 H22 0.9500
C23 C24 1.390(3)
C23 C27 1.506(3)
C24 C25 1.395(3)
C24 H24 0.9500
C25 C26 1.395(3)
C25 C28 1.501(3)
C26 H26 0.9500
C27 H27A 0.9800
C27 H27B 0.9800
C27 H27C 0.9800
C28 H28A 0.9800
C28 H28B 0.9800
C28 H28C 0.9800
C29 N3 1.279(2)
C29 C30 1.465(2)
C29 C40 1.525(2)
C30 C31 1.377(3)
C30 C35 1.421(2)
C31 C32 1.416(3)
C31 H31 0.9500
C32 C33 1.376(3)
C32 H32 0.9500
C33 C34 1.418(3)
C33 H33 0.9500
C34 C35 1.401(2)
C34 C36 1.418(3)
C35 C39 1.419(2)
C36 C37 1.377(3)
C36 H36 0.9500
C37 C38 1.412(3)
C37 H37 0.9500
C38 C39 1.381(2)
C38 H38 0.9500
C39 C40 1.466(2)
C40 N4 1.279(2)
C41 C46 1.381(3)
C41 C42 1.387(3)
C41 N3 1.432(2)
C42 C43 1.394(3)
C42 H42 0.9500
C43 C44 1.387(3)
C43 C47 1.508(3)
C44 C45 1.392(3)
C44 H44 0.9500
C45 C46 1.389(3)
C45 C48 1.506(3)
C46 H46 0.9500
C47 H47A 0.9800
C47 H47B 0.9800
C47 H47C 0.9800
C48 H48A 0.9800
C48 H48B 0.9800
C48 H48C 0.9800
C49 C54 1.385(3)
C49 C50 1.389(3)
C49 N4 1.435(2)
C50 C51 1.393(3)
C50 H50 0.9500
C51 C52 1.394(3)
C51 C55 1.507(3)
C52 C53 1.391(3)
C52 H52 0.9500
C53 C54 1.394(3)
C53 C56 1.508(3)
C54 H54 0.9500
C55 H55A 0.9800
C55 H55B 0.9800
C55 H55C 0.9800
C56 H56A 0.9800
C56 H56B 0.9800
C56 H56C 0.9800
Cl1 Zn1 2.2061(6)
Cl2 Zn1 2.1792(6)
Cl3 Zn2 2.2081(6)
Cl4 Zn2 2.1899(6)
N1 Zn1 2.1160(15)
N2 Zn1 2.0964(15)
N3 Zn2 2.1086(15)
N4 Zn2 2.1067(15)

loop_
_geom_torsion_atom_site_label_1
_geom_torsion_atom_site_label_2
_geom_torsion_atom_site_label_3
_geom_torsion_atom_site_label_4
_geom_torsion
N1 C1 C2 C3 -2.3(4)
C12 C1 C2 C3 179.7(2)
N1 C1 C2 C7 177.7(2)
C12 C1 C2 C7 -0.27(19)
C7 C2 C3 C4 1.5(3)
C1 C2 C3 C4 -178.40(19)
C2 C3 C4 C5 -1.2(3)
C3 C4 C5 C6 -0.4(3)
C4 C5 C6 C7 1.6(3)
C4 C5 C6 C8 -178.9(2)
C8 C6 C7 C2 179.23(17)
C5 C6 C7 C2 -1.2(3)
C8 C6 C7 C11 0.1(3)
C5 C6 C7 C11 179.71(17)
C3 C2 C7 C6 -0.4(3)
C1 C2 C7 C6 179.59(16)
C3 C2 C7 C11 178.79(17)
C1 C2 C7 C11 -1.3(2)
C7 C6 C8 C9 -1.8(3)
C5 C6 C8 C9 178.7(2)
C6 C8 C9 C10 1.5(3)
C8 C9 C10 C11 0.6(3)
C9 C10 C11 C7 -2.2(3)
C9 C10 C11 C12 178.43(19)
C6 C7 C11 C10 1.9(3)
C2 C7 C11 C10 -177.31(17)
C6 C7 C11 C12 -178.58(16)
C2 C7 C11 C12 2.3(2)
C10 C11 C12 N2 -1.7(4)
C7 C11 C12 N2 178.8(2)
C10 C11 C12 C1 177.2(2)
C7 C11 C12 C1 -2.25(19)
N1 C1 C12 N2 2.3(2)
C2 C1 C12 N2 -179.28(15)
N1 C1 C12 C11 -176.83(16)
C2 C1 C12 C11 1.58(19)
C18 C13 C14 C15 -4.4(3)
N1 C13 C14 C15 176.70(16)
C13 C14 C15 C16 3.5(3)
C13 C14 C15 C19 -175.22(17)
C14 C15 C16 C17 -0.6(3)
C19 C15 C16 C17 178.09(18)
C15 C16 C17 C18 -1.5(3)
C15 C16 C17 C20 179.97(18)
C14 C13 C18 C17 2.2(3)
N1 C13 C18 C17 -178.87(16)
C16 C17 C18 C13 0.7(3)
C20 C17 C18 C13 179.24(17)
C26 C21 C22 C23 3.6(3)
N2 C21 C22 C23 -176.28(15)
C21 C22 C23 C24 -2.8(3)
C21 C22 C23 C27 175.42(17)
C22 C23 C24 C25 0.8(3)
C27 C23 C24 C25 -177.44(17)
C23 C24 C25 C26 0.5(3)
C23 C24 C25 C28 177.87(17)
C22 C21 C26 C25 -2.3(3)
N2 C21 C26 C25 177.63(16)
C24 C25 C26 C21 0.2(3)
C28 C25 C26 C21 -177.13(17)
N3 C29 C30 C31 -1.9(4)
C40 C29 C30 C31 -177.8(2)
N3 C29 C30 C35 175.1(2)
C40 C29 C30 C35 -0.77(19)
C35 C30 C31 C32 1.3(3)
C29 C30 C31 C32 177.99(19)
C30 C31 C32 C33 -0.9(3)
C31 C32 C33 C34 -1.0(3)
C32 C33 C34 C35 2.4(3)
C32 C33 C34 C36 -177.03(18)
C33 C34 C35 C39 179.92(16)
C36 C34 C35 C39 -0.6(3)
C33 C34 C35 C30 -2.0(3)
C36 C34 C35 C30 177.50(16)
C31 C30 C35 C34 0.1(3)
C29 C30 C35 C34 -177.42(16)
C31 C30 C35 C39 178.39(16)
C29 C30 C35 C39 0.8(2)
C35 C34 C36 C37 -0.3(3)
C33 C34 C36 C37 179.08(18)
C34 C36 C37 C38 0.7(3)
C36 C37 C38 C39 -0.1(3)
C37 C38 C39 C35 -0.9(3)
C37 C38 C39 C40 -176.11(19)
C34 C35 C39 C38 1.2(3)
C30 C35 C39 C38 -177.02(17)
C34 C35 C39 C40 177.72(16)
C30 C35 C39 C40 -0.5(2)
C38 C39 C40 N4 1.0(4)
C35 C39 C40 N4 -174.7(2)
C38 C39 C40 C29 175.7(2)
C35 C39 C40 C29 0.00(19)
N3 C29 C40 N4 -0.5(3)
C30 C29 C40 N4 176.23(16)
N3 C29 C40 C39 -176.25(16)
C30 C29 C40 C39 0.48(19)
C46 C41 C42 C43 1.0(3)
N3 C41 C42 C43 178.33(17)
C41 C42 C43 C44 1.0(3)
C41 C42 C43 C47 -179.1(2)
C42 C43 C44 C45 -0.9(3)
C47 C43 C44 C45 179.3(2)
C43 C44 C45 C46 -1.3(3)
C43 C44 C45 C48 176.7(2)
C42 C41 C46 C45 -3.2(3)
N3 C41 C46 C45 179.35(16)
C44 C45 C46 C41 3.4(3)
C48 C45 C46 C41 -174.7(2)
C54 C49 C50 C51 -1.0(3)
N4 C49 C50 C51 -177.79(16)
C49 C50 C51 C52 -0.8(3)
C49 C50 C51 C55 179.57(18)
C50 C51 C52 C53 0.6(3)
C55 C51 C52 C53 -179.73(19)
C51 C52 C53 C54 1.3(3)
C51 C52 C53 C56 -178.69(19)
C50 C49 C54 C53 3.0(3)
N4 C49 C54 C53 179.78(16)
C52 C53 C54 C49 -3.0(3)
C56 C53 C54 C49 176.95(19)
C2 C1 N1 C13 0.9(3)
C12 C1 N1 C13 178.75(15)
C2 C1 N1 Zn1 -179.10(17)
C12 C1 N1 Zn1 -1.26(19)
C14 C13 N1 C1 -117.39(19)
C18 C13 N1 C1 63.7(2)
C14 C13 N1 Zn1 62.6(2)
C18 C13 N1 Zn1 -116.31(17)
C11 C12 N2 C21 0.4(3)
C1 C12 N2 C21 -178.48(15)
C11 C12 N2 Zn1 176.84(17)
C1 C12 N2 Zn1 -1.99(19)
C26 C21 N2 C12 -70.4(2)
C22 C21 N2 C12 109.54(19)
C26 C21 N2 Zn1 113.74(17)
C22 C21 N2 Zn1 -66.4(2)
C30 C29 N3 C41 1.3(3)
C40 C29 N3 C41 176.87(16)
C30 C29 N3 Zn2 -173.62(18)
C40 C29 N3 Zn2 2.0(2)
C46 C41 N3 C29 -110.0(2)
C42 C41 N3 C29 72.6(2)
C46 C41 N3 Zn2 64.2(2)
C42 C41 N3 Zn2 -113.21(18)
C39 C40 N4 C49 -6.1(3)
C29 C40 N4 C49 179.68(15)
C39 C40 N4 Zn2 172.98(17)
C29 C40 N4 Zn2 -1.2(2)
C54 C49 N4 C40 117.6(2)
C50 C49 N4 C40 -65.5(2)
C54 C49 N4 Zn2 -61.3(2)
C50 C49 N4 Zn2 115.55(17)
